data_7221867
loop_
_publ_author_name
'Sinha, Chittaranjan'
'Mondal, Sudipa'
'Ojha, Durbadal'
'Mondal, Tapan K.'
'Chattopadhyay, Debprasad'
'Bhanja, Anup Kumar'

_publ_section_title
;
 Fluorescence sensing and intracellular imaging of Al3+ ions by using
 naphthyl appended sulfonamide chemosensor : structure, computation and
 biological studies
;
_journal_name_full 'RSC Adv.'
_journal_paper_doi 10.1039/C5RA11548E
_journal_year 2015
_chemical_formula_sum 'C21 H17 N3 O4 S'
_chemical_formula_weight 407.44
_chemical_name_systematic
;
 ?
;
_space_group_IT_number 2
_symmetry_cell_setting triclinic
_symmetry_space_group_name_Hall '-P 1'
_symmetry_space_group_name_H-M 'P -1'
_atom_sites_solution_hydrogens geom
_atom_sites_solution_primary direct
_atom_sites_solution_secondary difmap
_audit_creation_method SHELXL-97
_audit_update_record
;
2015-06-06 deposited with the CCDC.
2015-08-21 downloaded from the CCDC.
;
_cell_angle_alpha 67.264(4)
_cell_angle_beta 80.722(5)
_cell_angle_gamma 86.904(5)
_cell_formula_units_Z 2
_cell_length_a 8.3710(5)
_cell_length_b 10.0074(6)
_cell_length_c 12.8160(8)
_cell_measurement_temperature 296(2)
_cell_volume 977.20(11)
_computing_structure_refinement 'SHELXL-97 (Sheldrick, 1997)'
_diffrn_ambient_temperature 296(2)
_diffrn_measured_fraction_theta_full 0.998
_diffrn_measured_fraction_theta_max 0.998
_diffrn_radiation_monochromator graphite
_diffrn_radiation_source 'fine-focus sealed tube'
_diffrn_radiation_type MoK\a
_diffrn_radiation_wavelength 0.71073
_diffrn_reflns_av_R_equivalents 0.0666
_diffrn_reflns_av_sigmaI/netI 0.0684
_diffrn_reflns_limit_h_max 9
_diffrn_reflns_limit_h_min -9
_diffrn_reflns_limit_k_max 11
_diffrn_reflns_limit_k_min -11
_diffrn_reflns_limit_l_max 15
_diffrn_reflns_limit_l_min -14
_diffrn_reflns_number 13194
_diffrn_reflns_theta_full 25.00
_diffrn_reflns_theta_max 25.00
_diffrn_reflns_theta_min 1.74
_exptl_absorpt_coefficient_mu 0.199
_exptl_absorpt_correction_T_max 0.982
_exptl_absorpt_correction_T_min 0.972
_exptl_absorpt_correction_type multi-scan
_exptl_absorpt_process_details Sadabs
_exptl_crystal_colour red
_exptl_crystal_density_diffrn 1.385
_exptl_crystal_density_method 'not measured'
_exptl_crystal_description block
_exptl_crystal_F_000 424
_exptl_crystal_size_max 0.16
_exptl_crystal_size_mid 0.12
_exptl_crystal_size_min 0.09
_refine_diff_density_max 0.251
_refine_diff_density_min -0.230
_refine_diff_density_rms 0.046
_refine_ls_extinction_method none
_refine_ls_goodness_of_fit_ref 0.989
_refine_ls_hydrogen_treatment mixed
_refine_ls_matrix_type full
_refine_ls_number_parameters 274
_refine_ls_number_reflns 3316
_refine_ls_number_restraints 1
_refine_ls_restrained_S_all 0.989
_refine_ls_R_factor_all 0.1198
_refine_ls_R_factor_gt 0.0602
_refine_ls_shift/su_max 0.000
_refine_ls_shift/su_mean 0.000
_refine_ls_structure_factor_coef Fsqd
_refine_ls_weighting_details 'calc w=1/[\s^2^(Fo^2^)+(0.0805P)^2^+0.0000P] where P=(Fo^2^+2Fc^2^)/3'
_refine_ls_weighting_scheme calc
_refine_ls_wR_factor_gt 0.1390
_refine_ls_wR_factor_ref 0.1661
_reflns_number_gt 1823
_reflns_number_total 3316
_reflns_threshold_expression >2sigma(I)
_cod_data_source_file c5ra11548e2.cif
_cod_data_source_block crs_apr22_0m
_cod_depositor_comments
;
The following automatic conversions were performed:

'_symmetry_cell_setting' value 'Triclinic' changed to 'triclinic'
according to
/usr/data/users/saulius/crontab/automatic-downloads/rss-feeds/RSC/lib/dictionaries/cif_core.dic
dictionary named 'cif_core.dic' version 2.4.2 from 2011-04-26.

Automatic conversion script
Id: cif_fix_values 3271 2015-04-21 07:52:19Z andrius 
;
_cod_original_cell_volume 977.20(10)
_cod_original_sg_symbol_H-M P-1
_cod_database_code 7221867

loop_
_symmetry_equiv_pos_as_xyz
'x, y, z'
'-x, -y, -z'

loop_
_atom_site_label
_atom_site_type_symbol
_atom_site_fract_x
_atom_site_fract_y
_atom_site_fract_z
_atom_site_U_iso_or_equiv
_atom_site_adp_type
_atom_site_occupancy
_atom_site_symmetry_multiplicity
_atom_site_calc_flag
_atom_site_refinement_flags
S1 S -0.18705(13) -0.17043(10) 0.41309(8) 0.0627(4) Uani 1 1 d .
O1 O -0.4216(4) 0.2965(3) 0.2739(3) 0.1065(11) Uani 1 1 d .
O2 O -0.2243(4) -0.3121(3) 0.4225(2) 0.0843(9) Uani 1 1 d .
O3 O -0.1526(3) -0.1470(3) 0.51074(19) 0.0728(8) Uani 1 1 d .
O4 O 0.4208(4) 0.1344(3) -0.1884(2) 0.0738(8) Uani 1 1 d .
N1 N -0.4297(5) 0.1583(4) 0.2709(4) 0.1034(13) Uani 1 1 d .
N2 N -0.3431(4) -0.0725(4) 0.3688(3) 0.0603(9) Uani 1 1 d .
N3 N 0.3272(4) 0.0972(3) 0.0195(2) 0.0557(8) Uani 1 1 d .
C1 C -0.3134(6) 0.4240(4) 0.3701(4) 0.1050(17) Uani 1 1 d .
H1A H -0.3663 0.5010 0.3158 0.157 Uiso 1 1 calc R
H1B H -0.1999 0.4459 0.3576 0.157 Uiso 1 1 calc R
H1C H -0.3596 0.4141 0.4463 0.157 Uiso 1 1 calc R
C2 C -0.3355(5) 0.2862(5) 0.3554(4) 0.0696(11) Uani 1 1 d .
C3 C -0.2898(5) 0.1512(4) 0.4047(3) 0.0701(12) Uani 1 1 d .
H3 H -0.2290 0.1144 0.4643 0.084 Uiso 1 1 calc R
C4 C -0.3511(5) 0.0755(4) 0.3495(3) 0.0576(10) Uani 1 1 d .
C5 C -0.0264(4) -0.0990(4) 0.3024(3) 0.0513(9) Uani 1 1 d .
C6 C -0.0112(5) -0.1336(4) 0.2056(3) 0.0557(10) Uani 1 1 d .
H6 H -0.0811 -0.2007 0.2026 0.067 Uiso 1 1 calc R
C7 C 0.1076(4) -0.0676(4) 0.1151(3) 0.0573(10) Uani 1 1 d .
H7 H 0.1163 -0.0894 0.0501 0.069 Uiso 1 1 calc R
C8 C 0.2145(4) 0.0304(4) 0.1181(3) 0.0512(9) Uani 1 1 d .
C9 C 0.2043(5) 0.0611(4) 0.2161(3) 0.0588(10) Uani 1 1 d .
H9 H 0.2784 0.1238 0.2208 0.071 Uiso 1 1 calc R
C10 C 0.0827(5) -0.0030(4) 0.3061(3) 0.0590(10) Uani 1 1 d .
H10 H 0.0740 0.0189 0.3710 0.071 Uiso 1 1 calc R
C11 C 0.4396(5) 0.1941(4) 0.0047(3) 0.0590(11) Uani 1 1 d .
C12 C 0.5391(4) 0.2627(4) -0.0982(3) 0.0563(10) Uani 1 1 d .
C13 C 0.5227(5) 0.2293(4) -0.1965(3) 0.0611(10) Uani 1 1 d .
C14 C 0.6223(5) 0.3038(5) -0.3010(3) 0.0759(12) Uani 1 1 d .
H14 H 0.6143 0.2811 -0.3639 0.091 Uiso 1 1 calc R
C15 C 0.7280(6) 0.4060(5) -0.3128(4) 0.0846(13) Uani 1 1 d .
H15 H 0.7883 0.4543 -0.3844 0.101 Uiso 1 1 calc R
C16 C 0.7519(5) 0.4440(4) -0.2196(4) 0.0709(12) Uani 1 1 d .
C17 C 0.8650(6) 0.5489(5) -0.2332(5) 0.0914(15) Uani 1 1 d .
H17 H 0.9250 0.5971 -0.3049 0.110 Uiso 1 1 calc R
C18 C 0.8894(6) 0.5825(5) -0.1432(6) 0.0995(17) Uani 1 1 d .
H18 H 0.9664 0.6517 -0.1533 0.119 Uiso 1 1 calc R
C19 C 0.7988(6) 0.5129(5) -0.0377(5) 0.0939(15) Uani 1 1 d .
H19 H 0.8148 0.5359 0.0236 0.113 Uiso 1 1 calc R
C20 C 0.6864(5) 0.4112(5) -0.0215(4) 0.0781(12) Uani 1 1 d .
H20 H 0.6265 0.3661 0.0508 0.094 Uiso 1 1 calc R
C21 C 0.6582(4) 0.3723(4) -0.1111(3) 0.0606(10) Uani 1 1 d .
H1N2 H -0.379(4) -0.099(4) 0.327(3) 0.061(12) Uiso 1 1 d .
H11 H 0.452(4) 0.213(3) 0.062(3) 0.049(10) Uiso 1 1 d .
H1O4 H 0.369(12) 0.098(10) -0.116(4) 0.105(6) Uiso 1 1 d .

loop_
_atom_site_aniso_label
_atom_site_aniso_U_11
_atom_site_aniso_U_22
_atom_site_aniso_U_33
_atom_site_aniso_U_23
_atom_site_aniso_U_13
_atom_site_aniso_U_12
S1 0.0946(8) 0.0523(6) 0.0435(6) -0.0198(5) -0.0094(5) -0.0101(6)
O1 0.151(3) 0.084(2) 0.109(3) -0.048(2) -0.067(2) 0.034(2)
O2 0.139(3) 0.0484(16) 0.0636(18) -0.0197(13) -0.0073(17) -0.0211(16)
O3 0.114(2) 0.0711(18) 0.0395(14) -0.0243(13) -0.0184(14) -0.0052(16)
O4 0.081(2) 0.093(2) 0.0582(18) -0.0393(16) -0.0107(15) -0.0125(17)
N1 0.136(4) 0.092(3) 0.111(3) -0.053(3) -0.071(3) 0.021(3)
N2 0.068(2) 0.074(3) 0.052(2) -0.0360(18) -0.0108(16) -0.0085(18)
N3 0.0541(19) 0.062(2) 0.0546(19) -0.0247(16) -0.0109(16) -0.0012(16)
C1 0.152(5) 0.079(3) 0.107(4) -0.060(3) -0.026(3) 0.019(3)
C2 0.080(3) 0.078(3) 0.062(3) -0.038(2) -0.018(2) 0.013(2)
C3 0.091(3) 0.066(3) 0.070(3) -0.036(2) -0.034(2) 0.011(2)
C4 0.062(3) 0.068(3) 0.047(2) -0.027(2) -0.0047(19) -0.005(2)
C5 0.065(2) 0.045(2) 0.050(2) -0.0224(17) -0.0175(18) 0.0045(18)
C6 0.067(3) 0.055(2) 0.055(2) -0.029(2) -0.017(2) -0.001(2)
C7 0.068(3) 0.066(2) 0.052(2) -0.035(2) -0.019(2) 0.005(2)
C8 0.054(2) 0.055(2) 0.051(2) -0.0261(18) -0.0142(19) 0.0038(19)
C9 0.066(3) 0.060(2) 0.061(2) -0.031(2) -0.018(2) -0.003(2)
C10 0.076(3) 0.061(2) 0.053(2) -0.033(2) -0.019(2) 0.006(2)
C11 0.062(3) 0.069(3) 0.057(3) -0.034(2) -0.018(2) 0.009(2)
C12 0.056(2) 0.058(2) 0.057(2) -0.024(2) -0.013(2) 0.005(2)
C13 0.062(3) 0.065(3) 0.058(3) -0.023(2) -0.019(2) 0.005(2)
C14 0.083(3) 0.084(3) 0.055(3) -0.019(2) -0.014(2) -0.004(3)
C15 0.090(3) 0.086(3) 0.062(3) -0.011(3) -0.015(2) -0.004(3)
C16 0.066(3) 0.056(3) 0.078(3) -0.007(2) -0.020(2) 0.001(2)
C17 0.084(3) 0.068(3) 0.102(4) -0.005(3) -0.026(3) -0.009(3)
C18 0.090(4) 0.065(3) 0.145(5) -0.031(3) -0.040(4) -0.014(3)
C19 0.085(4) 0.088(4) 0.128(5) -0.056(4) -0.034(3) -0.002(3)
C20 0.072(3) 0.085(3) 0.091(3) -0.046(3) -0.017(2) -0.004(2)
C21 0.060(2) 0.051(2) 0.074(3) -0.023(2) -0.023(2) 0.006(2)

loop_
_atom_type_symbol
_atom_type_description
_atom_type_scat_dispersion_real
_atom_type_scat_dispersion_imag
_atom_type_scat_source
C C 0.0033 0.0016 'International Tables Vol C Tables 4.2.6.8 and 6.1.1.4'
H H 0.0000 0.0000 'International Tables Vol C Tables 4.2.6.8 and 6.1.1.4'
N N 0.0061 0.0033 'International Tables Vol C Tables 4.2.6.8 and 6.1.1.4'
O O 0.0106 0.0060 'International Tables Vol C Tables 4.2.6.8 and 6.1.1.4'
S S 0.1246 0.1234 'International Tables Vol C Tables 4.2.6.8 and 6.1.1.4'

loop_
_geom_angle_atom_site_label_1
_geom_angle_atom_site_label_2
_geom_angle_atom_site_label_3
_geom_angle
O2 S1 O3 120.31(16)
O2 S1 N2 105.16(18)
O3 S1 N2 108.10(17)
O2 S1 C5 109.08(17)
O3 S1 C5 107.93(17)
N2 S1 C5 105.28(16)
C2 O1 N1 107.8(3)
C13 O4 H1O4 108(7)
C4 N1 O1 105.4(3)
C4 N2 S1 122.0(3)
C4 N2 H1N2 119(3)
S1 N2 H1N2 110(3)
C11 N3 C8 126.8(3)
C2 C1 H1A 109.5
C2 C1 H1B 109.5
H1A C1 H1B 109.5
C2 C1 H1C 109.5
H1A C1 H1C 109.5
H1B C1 H1C 109.5
C3 C2 O1 109.5(4)
C3 C2 C1 135.2(4)
O1 C2 C1 115.2(4)
C2 C3 C4 105.6(4)
C2 C3 H3 127.2
C4 C3 H3 127.2
N1 C4 C3 111.6(4)
N1 C4 N2 118.1(4)
C3 C4 N2 130.3(4)
C10 C5 C6 119.0(3)
C10 C5 S1 121.1(3)
C6 C5 S1 119.9(3)
C7 C6 C5 119.4(3)
C7 C6 H6 120.3
C5 C6 H6 120.3
C6 C7 C8 121.5(3)
C6 C7 H7 119.3
C8 C7 H7 119.3
C7 C8 C9 119.5(3)
C7 C8 N3 117.3(3)
C9 C8 N3 123.2(3)
C10 C9 C8 118.9(3)
C10 C9 H9 120.5
C8 C9 H9 120.5
C9 C10 C5 121.6(3)
C9 C10 H10 119.2
C5 C10 H10 119.2
N3 C11 C12 123.3(4)
N3 C11 H11 118(2)
C12 C11 H11 119(2)
C11 C12 C13 119.7(3)
C11 C12 C21 121.3(3)
C13 C12 C21 119.0(4)
O4 C13 C14 120.7(4)
O4 C13 C12 120.8(4)
C14 C13 C12 118.6(4)
C15 C14 C13 122.1(4)
C15 C14 H14 119.0
C13 C14 H14 119.0
C14 C15 C16 122.6(4)
C14 C15 H15 118.7
C16 C15 H15 118.7
C17 C16 C21 119.6(4)
C17 C16 C15 121.7(5)
C21 C16 C15 118.7(4)
C18 C17 C16 121.3(5)
C18 C17 H17 119.3
C16 C17 H17 119.3
C17 C18 C19 119.3(4)
C17 C18 H18 120.3
C19 C18 H18 120.3
C20 C19 C18 121.0(5)
C20 C19 H19 119.5
C18 C19 H19 119.5
C19 C20 C21 121.7(5)
C19 C20 H20 119.2
C21 C20 H20 119.2
C20 C21 C16 117.1(4)
C20 C21 C12 123.9(4)
C16 C21 C12 119.0(4)

loop_
_geom_bond_atom_site_label_1
_geom_bond_atom_site_label_2
_geom_bond_distance
S1 O2 1.423(2)
S1 O3 1.433(2)
S1 N2 1.631(3)
S1 C5 1.742(4)
O1 C2 1.332(4)
O1 N1 1.403(4)
O4 C13 1.274(4)
O4 H1O4 0.90(2)
N1 C4 1.281(5)
N2 C4 1.404(5)
N2 H1N2 0.79(3)
N3 C11 1.327(4)
N3 C8 1.402(4)
C1 C2 1.486(5)
C1 H1A 0.9600
C1 H1B 0.9600
C1 H1C 0.9600
C2 C3 1.317(5)
C3 C4 1.382(5)
C3 H3 0.9300
C5 C10 1.380(4)
C5 C6 1.397(4)
C6 C7 1.371(5)
C6 H6 0.9300
C7 C8 1.378(4)
C7 H7 0.9300
C8 C9 1.393(5)
C9 C10 1.378(5)
C9 H9 0.9300
C10 H10 0.9300
C11 C12 1.383(5)
C11 H11 0.85(3)
C12 C13 1.450(5)
C12 C21 1.466(5)
C13 C14 1.407(5)
C14 C15 1.337(5)
C14 H14 0.9300
C15 C16 1.431(6)
C15 H15 0.9300
C16 C17 1.393(5)
C16 C21 1.415(5)
C17 C18 1.366(6)
C17 H17 0.9300
C18 C19 1.373(7)
C18 H18 0.9300
C19 C20 1.358(5)
C19 H19 0.9300
C20 C21 1.403(5)
C20 H20 0.9300
